data_7060380
loop_
_publ_author_name
'Li, Edward W.'
'Katinas, Jade'
'Jones, Marjorie A.'
'Hamaker, Christopher G.'

_publ_section_title
;
 Structural characterization of naphthalene sulfonamides and a sulfonate
 ester and their in vitro efficacy against Leishmania tarentolae
 promastigotes
;
_journal_issue 10
_journal_name_full 'New Journal of Chemistry'
_journal_page_first 4791
_journal_page_last 4801
_journal_paper_doi 10.1039/D0NJ06320G
_journal_volume 45
_journal_year 2021
_chemical_formula_moiety 'C18 H14 O5 S'
_chemical_formula_sum 'C18 H14 O5 S'
_chemical_formula_weight 342.35
_chemical_name_common 'CGH7-05A  1-naphthyl-SO3-C6H3(2-Me)(4-COOH) CH7-04 from Acetone/Hexanes'
_space_group_crystal_system triclinic
_space_group_IT_number 2
_space_group_name_Hall '-P 1'
_space_group_name_H-M_alt 'P -1'
_atom_sites_solution_hydrogens mixed
_audit_update_record
;
2019-05-21 deposited with the CCDC.	2021-02-10 downloaded from the CCDC.
;
_cell_angle_alpha 93.616(4)
_cell_angle_beta 92.555(4)
_cell_angle_gamma 103.286(4)
_cell_formula_units_Z 2
_cell_length_a 7.9204(5)
_cell_length_b 8.7629(6)
_cell_length_c 11.5108(7)
_cell_measurement_reflns_used 4899
_cell_measurement_temperature 100.(2)
_cell_measurement_theta_max 27.8887
_cell_measurement_theta_min 2.3950
_cell_volume 774.55(9)
_computing_cell_refinement 'SAINT V8.38A (Bruker AXS Inc., 2017)'
_computing_data_collection 'Bruker Instrument Service v2016.11.0.2'
_computing_data_reduction 'SAINT V8.38A (Bruker AXS Inc., 2017)'
_computing_molecular_graphics 'shelXle (C.B. Huebschle, rev 882)'
_computing_structure_refinement 'SHELXL-2018/3 (Sheldrick, 2018)'
_computing_structure_solution 'XS, VERSION 2013/1'
_diffrn_ambient_temperature 100.(2)
_diffrn_detector_area_resol_mean 8.3333
_diffrn_measured_fraction_theta_full 0.983
_diffrn_measured_fraction_theta_max 0.983
_diffrn_measurement_device_type 'Bruker APEX-II CCD'
_diffrn_measurement_method '\f and \w scans'
_diffrn_radiation_monochromator graphite
_diffrn_radiation_type MoK\a
_diffrn_radiation_wavelength 0.71073
_diffrn_reflns_av_R_equivalents 0.0301
_diffrn_reflns_av_unetI/netI 0.0267
_diffrn_reflns_limit_h_max 10
_diffrn_reflns_limit_h_min -10
_diffrn_reflns_limit_k_max 11
_diffrn_reflns_limit_k_min -11
_diffrn_reflns_limit_l_max 15
_diffrn_reflns_limit_l_min -15
_diffrn_reflns_number 15929
_diffrn_reflns_theta_full 28.00
_diffrn_reflns_theta_max 28.00
_diffrn_reflns_theta_min 1.78
_exptl_absorpt_coefficient_mu 0.235
_exptl_absorpt_correction_T_max 0.98
_exptl_absorpt_correction_T_min 0.92
_exptl_absorpt_correction_type multi-scan
_exptl_absorpt_process_details
;
SADABS-2016/2 - Bruker AXS area detector scaling and absorption correction
;
_exptl_crystal_colour colourless
_exptl_crystal_density_diffrn 1.468
_exptl_crystal_density_method 'not measured'
_exptl_crystal_description 'cut block'
_exptl_crystal_F_000 356
_exptl_crystal_size_max 0.275
_exptl_crystal_size_mid 0.159
_exptl_crystal_size_min 0.089
_refine_diff_density_max 0.698
_refine_diff_density_min -0.382
_refine_ls_extinction_method none
_refine_ls_goodness_of_fit_ref 1.045
_refine_ls_hydrogen_treatment mixed
_refine_ls_matrix_type full
_refine_ls_number_parameters 222
_refine_ls_number_reflns 3695
_refine_ls_number_restraints 0
_refine_ls_restrained_S_all 1.045
_refine_ls_R_factor_all 0.0473
_refine_ls_R_factor_gt 0.0378
_refine_ls_shift/su_max 0.001
_refine_ls_shift/su_mean 0.000
_refine_ls_structure_factor_coef Fsqd
_refine_ls_weighting_details 'w=1/[\s^2^(Fo^2^)+(0.0466P)^2^+0.4570P] where P=(Fo^2^+2Fc^2^)/3'
_refine_ls_weighting_scheme calc
_refine_ls_wR_factor_gt 0.0972
_refine_ls_wR_factor_ref 0.1028
_reflns_number_gt 3110
_reflns_number_total 3695
_reflns_threshold_expression 'I > 2\s(I)'
_cod_data_source_file d0nj06320g4.cif
_cod_data_source_block Compound_C
_cod_depositor_comments
;
The following automatic conversions were performed:

data item '_exptl_absorpt_correction_type' value 'Multi-Scan' was
changed to 'multi-scan' in accordance with the
/home/data/users/saulius/crontab/automatic-downloads/rss-feeds/RSC/lib/dictionaries/cif_core.dic
dictionary named 'cif_core.dic' version 2.4.2 last updated on
2011-04-26.

Automatic conversion script
Id: cif_fix_values 7556 2019-12-06 15:28:31Z antanas 

 Adding full bibliography for 7060378--7060380.cif.
;
_cod_database_code 7060380

loop_
_space_group_symop_operation_xyz
'x, y, z'
'-x, -y, -z'

loop_
_atom_site_type_symbol
_atom_site_label
_atom_site_fract_x
_atom_site_fract_y
_atom_site_fract_z
_atom_site_U_iso_or_equiv
_atom_site_adp_type
_atom_site_calc_flag
_atom_site_refinement_flags_adp
_atom_site_refinement_flags_occupancy
_atom_site_refinement_flags_posn
_atom_site_occupancy
_atom_site_disorder_assembly
_atom_site_disorder_group
S S11 0.04999(5) 0.82474(5) 0.25079(4) 0.01969(12) Uani d . . . 1 . .
C C1 0.1452(2) 0.77814(18) 0.12171(14) 0.0189(3) Uani d . . . 1 . .
C C10 0.1809(2) 0.62660(18) 0.09554(14) 0.0184(3) Uani d . . . 1 . .
C C5 0.2597(2) 0.60577(19) -0.01160(14) 0.0206(3) Uani d . . . 1 . .
C C6 0.2967(2) 0.4586(2) -0.04357(16) 0.0247(4) Uani d . . . 1 . .
H H6 0.347509 0.44363 -0.11537 0.03 Uiso calc U . R 1 . .
C C7 0.2602(2) 0.3385(2) 0.02769(17) 0.0284(4) Uani d . . . 1 . .
H H7 0.286164 0.240574 0.005464 0.034 Uiso calc U . R 1 . .
C C2 0.1861(2) 0.89730(19) 0.04832(15) 0.0236(4) Uani d . . . 1 . .
H H2 0.160199 0.995958 0.068132 0.028 Uiso calc U . R 1 . .
C C3 0.2662(2) 0.8742(2) -0.05603(16) 0.0278(4) Uani d . . . 1 . .
H H3 0.295228 0.957134 -0.106166 0.033 Uiso calc U . R 1 . .
C C9 0.1448(2) 0.49864(19) 0.16810(15) 0.0233(3) Uani d . . . 1 . .
H H9 0.093383 0.510314 0.240153 0.028 Uiso calc U . R 1 . .
C C4 0.3020(2) 0.7317(2) -0.08479(15) 0.0255(4) Uani d . . . 1 . .
H H4 0.356248 0.716657 -0.1552 0.031 Uiso calc U . R 1 . .
C C8 0.1840(2) 0.3586(2) 0.13417(17) 0.0275(4) Uani d . . . 1 . .
H H8 0.159512 0.273987 0.18317 0.033 Uiso calc U . R 1 . .
O O13 0.00181(15) 0.97098(14) 0.24035(11) 0.0262(3) Uani d . . . 1 . .
O O12 -0.07333(15) 0.69300(14) 0.28636(11) 0.0268(3) Uani d . . . 1 . .
O O14 0.20592(14) 0.84890(13) 0.34873(10) 0.0188(2) Uani d . . . 1 . .
C C15 0.3475(2) 0.98248(18) 0.35527(13) 0.0173(3) Uani d . . . 1 . .
C C18 0.6335(2) 1.22795(18) 0.40186(13) 0.0187(3) Uani d . . . 1 . .
C C20 0.3230(2) 1.12768(19) 0.39655(15) 0.0226(3) Uani d . . . 1 . .
H H20 0.209631 1.141953 0.408974 0.027 Uiso calc U . R 1 . .
C C17 0.6528(2) 1.08196(19) 0.35666(14) 0.0205(3) Uani d . . . 1 . .
H H17 0.7658 1.068153 0.342553 0.025 Uiso calc U . R 1 . .
C C22 0.7938(2) 1.35158(19) 0.43838(14) 0.0207(3) Uani d . . . 1 . .
C C16 0.5097(2) 0.95583(19) 0.33173(14) 0.0193(3) Uani d . . . 1 . .
C C19 0.4683(2) 1.25191(19) 0.41934(15) 0.0224(3) Uani d . . . 1 . .
H H19 0.454788 1.352722 0.446727 0.027 Uiso calc U . R 1 . .
C C21 0.5320(2) 0.7965(2) 0.28763(17) 0.0280(4) Uani d . . . 1 . .
H H21A 0.513134 0.784209 0.202496 0.042 Uiso calc U . R 1 . .
H H21B 0.447368 0.714456 0.322008 0.042 Uiso calc U . R 1 . .
H H21C 0.649906 0.787116 0.309699 0.042 Uiso calc U . R 1 . .
O O23 0.93972(15) 1.33341(14) 0.41597(11) 0.0264(3) Uani d . . . 1 . .
O O24 0.76741(17) 1.47516(14) 0.49785(12) 0.0265(3) Uani d . . . 1 . .
H H24 0.867(4) 1.539(4) 0.520(3) 0.069(9) Uiso d . . . 1 . .

loop_
_atom_site_aniso_label
_atom_site_aniso_U_11
_atom_site_aniso_U_22
_atom_site_aniso_U_33
_atom_site_aniso_U_12
_atom_site_aniso_U_13
_atom_site_aniso_U_23
S11 0.01454(19) 0.0203(2) 0.0230(2) 0.00265(15) -0.00054(15) -0.00113(15)
C1 0.0166(7) 0.0182(7) 0.0201(8) 0.0012(6) -0.0020(6) 0.0001(6)
C10 0.0156(7) 0.0172(7) 0.0203(8) 0.0007(6) -0.0045(6) -0.0001(6)
C5 0.0179(7) 0.0201(8) 0.0214(8) 0.0015(6) -0.0045(6) -0.0024(6)
C6 0.0218(8) 0.0221(8) 0.0278(9) 0.0030(7) -0.0021(7) -0.0063(7)
C7 0.0253(9) 0.0174(8) 0.0404(10) 0.0037(7) -0.0030(8) -0.0052(7)
C2 0.0244(8) 0.0175(8) 0.0283(9) 0.0037(7) -0.0003(7) 0.0018(6)
C3 0.0330(10) 0.0228(9) 0.0267(9) 0.0033(7) 0.0022(7) 0.0076(7)
C9 0.0229(8) 0.0207(8) 0.0249(8) 0.0027(6) -0.0017(7) 0.0034(6)
C4 0.0266(9) 0.0284(9) 0.0200(8) 0.0036(7) 0.0012(7) 0.0011(7)
C8 0.0278(9) 0.0181(8) 0.0351(10) 0.0019(7) -0.0035(7) 0.0062(7)
O13 0.0213(6) 0.0259(6) 0.0326(7) 0.0095(5) -0.0014(5) -0.0010(5)
O12 0.0173(6) 0.0281(6) 0.0311(7) -0.0020(5) 0.0021(5) -0.0004(5)
O14 0.0164(5) 0.0172(5) 0.0211(6) 0.0006(4) -0.0002(4) 0.0006(4)
C15 0.0148(7) 0.0167(7) 0.0177(7) -0.0012(6) -0.0008(6) 0.0002(6)
C18 0.0197(8) 0.0179(7) 0.0164(7) 0.0001(6) 0.0012(6) 0.0011(6)
C20 0.0181(8) 0.0216(8) 0.0279(9) 0.0054(6) 0.0014(7) -0.0028(6)
C17 0.0165(7) 0.0227(8) 0.0211(8) 0.0030(6) 0.0024(6) -0.0018(6)
C22 0.0224(8) 0.0183(8) 0.0196(8) 0.0009(6) 0.0033(6) 0.0009(6)
C16 0.0185(8) 0.0199(8) 0.0186(7) 0.0037(6) 0.0002(6) -0.0022(6)
C19 0.0232(8) 0.0172(8) 0.0262(8) 0.0042(6) 0.0019(7) -0.0024(6)
C21 0.0212(8) 0.0264(9) 0.0344(10) 0.0047(7) -0.0002(7) -0.0084(7)
O23 0.0196(6) 0.0252(6) 0.0300(7) -0.0022(5) 0.0056(5) -0.0053(5)
O24 0.0229(6) 0.0180(6) 0.0345(7) -0.0014(5) 0.0027(5) -0.0065(5)

loop_
_atom_type_symbol
_atom_type_description
_atom_type_scat_dispersion_real
_atom_type_scat_dispersion_imag
_atom_type_scat_source
C C 0.0033 0.0016 'International Tables Vol C Tables 4.2.6.8 and 6.1.1.4'
H H 0.0000 0.0000 'International Tables Vol C Tables 4.2.6.8 and 6.1.1.4'
O O 0.0106 0.0060 'International Tables Vol C Tables 4.2.6.8 and 6.1.1.4'
S S 0.1246 0.1234 'International Tables Vol C Tables 4.2.6.8 and 6.1.1.4'

loop_
_geom_angle_atom_site_label_1
_geom_angle_atom_site_label_2
_geom_angle_atom_site_label_3
_geom_angle_site_symmetry_1
_geom_angle_site_symmetry_3
_geom_angle
_geom_angle_publ_flag
O12 S11 O13 . . 119.71(8) ?
O12 S11 O14 . . 102.92(7) ?
O13 S11 O14 . . 108.97(7) ?
O12 S11 C1 . . 112.00(8) ?
O13 S11 C1 . . 108.38(8) ?
O14 S11 C1 . . 103.48(7) ?
C2 C1 C10 . . 121.96(15) ?
C2 C1 S11 . . 115.65(13) ?
C10 C1 S11 . . 122.38(12) ?
C9 C10 C5 . . 118.56(15) ?
C9 C10 C1 . . 125.09(15) ?
C5 C10 C1 . . 116.35(14) ?
C6 C5 C4 . . 120.37(16) ?
C6 C5 C10 . . 119.36(15) ?
C4 C5 C10 . . 120.27(15) ?
C7 C6 C5 . . 120.61(17) ?
C7 C6 H6 . . 119.7 ?
C5 C6 H6 . . 119.7 ?
C6 C7 C8 . . 120.37(16) ?
C6 C7 H7 . . 119.8 ?
C8 C7 H7 . . 119.8 ?
C1 C2 C3 . . 120.46(16) ?
C1 C2 H2 . . 119.8 ?
C3 C2 H2 . . 119.8 ?
C4 C3 C2 . . 119.63(16) ?
C4 C3 H3 . . 120.2 ?
C2 C3 H3 . . 120.2 ?
C8 C9 C10 . . 120.13(16) ?
C8 C9 H9 . . 119.9 ?
C10 C9 H9 . . 119.9 ?
C3 C4 C5 . . 121.31(16) ?
C3 C4 H4 . . 119.3 ?
C5 C4 H4 . . 119.3 ?
C9 C8 C7 . . 120.96(16) ?
C9 C8 H8 . . 119.5 ?
C7 C8 H8 . . 119.5 ?
C15 O14 S11 . . 121.47(10) ?
C20 C15 C16 . . 123.33(15) ?
C20 C15 O14 . . 119.42(14) ?
C16 C15 O14 . . 116.84(13) ?
C19 C18 C17 . . 120.10(15) ?
C19 C18 C22 . . 121.67(14) ?
C17 C18 C22 . . 118.08(15) ?
C15 C20 C19 . . 118.48(15) ?
C15 C20 H20 . . 120.8 ?
C19 C20 H20 . . 120.8 ?
C16 C17 C18 . . 121.37(15) ?
C16 C17 H17 . . 119.3 ?
C18 C17 H17 . . 119.3 ?
O23 C22 O24 . . 123.73(15) ?
O23 C22 C18 . . 121.32(15) ?
O24 C22 C18 . . 114.91(14) ?
C15 C16 C17 . . 116.78(14) ?
C15 C16 C21 . . 121.99(15) ?
C17 C16 C21 . . 121.14(15) ?
C20 C19 C18 . . 119.83(15) ?
C20 C19 H19 . . 120.1 ?
C18 C19 H19 . . 120.1 ?
C16 C21 H21A . . 109.5 ?
C16 C21 H21B . . 109.5 ?
H21A C21 H21B . . 109.5 ?
C16 C21 H21C . . 109.5 ?
H21A C21 H21C . . 109.5 ?
H21B C21 H21C . . 109.5 ?
C22 O24 H24 . . 109.8(19) ?

loop_
_geom_bond_atom_site_label_1
_geom_bond_atom_site_label_2
_geom_bond_site_symmetry_2
_geom_bond_distance
_geom_bond_publ_flag
S11 O12 . 1.4253(13) ?
S11 O13 . 1.4291(12) ?
S11 O14 . 1.6021(12) ?
S11 C1 . 1.7629(17) ?
C1 C2 . 1.374(2) ?
C1 C10 . 1.437(2) ?
C10 C9 . 1.424(2) ?
C10 C5 . 1.427(2) ?
C5 C6 . 1.417(2) ?
C5 C4 . 1.418(2) ?
C6 C7 . 1.362(3) ?
C6 H6 . 0.95 ?
C7 C8 . 1.409(3) ?
C7 H7 . 0.95 ?
C2 C3 . 1.408(3) ?
C2 H2 . 0.95 ?
C3 C4 . 1.367(2) ?
C3 H3 . 0.95 ?
C9 C8 . 1.371(2) ?
C9 H9 . 0.95 ?
C4 H4 . 0.95 ?
C8 H8 . 0.95 ?
O14 C15 . 1.4181(18) ?
C15 C20 . 1.389(2) ?
C15 C16 . 1.393(2) ?
C18 C19 . 1.393(2) ?
C18 C17 . 1.394(2) ?
C18 C22 . 1.492(2) ?
C20 C19 . 1.393(2) ?
C20 H20 . 0.95 ?
C17 C16 . 1.394(2) ?
C17 H17 . 0.95 ?
C22 O23 . 1.238(2) ?
C22 O24 . 1.307(2) ?
C16 C21 . 1.507(2) ?
C19 H19 . 0.95 ?
C21 H21A . 0.98 ?
C21 H21B . 0.98 ?
C21 H21C . 0.98 ?
O24 H24 . 0.87(3) ?

loop_
_geom_hbond_atom_site_label_D
_geom_hbond_atom_site_label_H
_geom_hbond_atom_site_label_A
_geom_hbond_site_symmetry_A
_geom_hbond_distance_DH
_geom_hbond_distance_HA
_geom_hbond_distance_DA
_geom_hbond_angle_DHA
_geom_hbond_publ_flag
O24 H24 O23 2_786 0.87(3) 1.77(3) 2.6411(17) 173.(3) ?

loop_
_geom_torsion_atom_site_label_1
_geom_torsion_atom_site_label_2
_geom_torsion_atom_site_label_3
_geom_torsion_atom_site_label_4
_geom_torsion_site_symmetry_1
_geom_torsion_site_symmetry_2
_geom_torsion_site_symmetry_3
_geom_torsion_site_symmetry_4
_geom_torsion
_geom_torsion_publ_flag
O12 S11 C1 C2 . . . . 146.24(13) ?
O13 S11 C1 C2 . . . . 12.00(15) ?
O14 S11 C1 C2 . . . . -103.59(13) ?
O12 S11 C1 C10 . . . . -34.89(15) ?
O13 S11 C1 C10 . . . . -169.12(12) ?
O14 S11 C1 C10 . . . . 75.29(14) ?
C2 C1 C10 C9 . . . . 178.95(16) ?
S11 C1 C10 C9 . . . . 0.1(2) ?
C2 C1 C10 C5 . . . . -0.6(2) ?
S11 C1 C10 C5 . . . . -179.45(11) ?
C9 C10 C5 C6 . . . . 1.1(2) ?
C1 C10 C5 C6 . . . . -179.28(14) ?
C9 C10 C5 C4 . . . . -178.31(15) ?
C1 C10 C5 C4 . . . . 1.3(2) ?
C4 C5 C6 C7 . . . . 178.44(16) ?
C10 C5 C6 C7 . . . . -1.0(2) ?
C5 C6 C7 C8 . . . . 0.3(3) ?
C10 C1 C2 C3 . . . . -0.3(3) ?
S11 C1 C2 C3 . . . . 178.60(13) ?
C1 C2 C3 C4 . . . . 0.6(3) ?
C5 C10 C9 C8 . . . . -0.6(2) ?
C1 C10 C9 C8 . . . . 179.81(15) ?
C2 C3 C4 C5 . . . . 0.1(3) ?
C6 C5 C4 C3 . . . . 179.50(16) ?
C10 C5 C4 C3 . . . . -1.1(3) ?
C10 C9 C8 C7 . . . . 0.0(3) ?
C6 C7 C8 C9 . . . . 0.2(3) ?
O12 S11 O14 C15 . . . . -171.38(11) ?
O13 S11 O14 C15 . . . . -43.31(13) ?
C1 S11 O14 C15 . . . . 71.86(12) ?
S11 O14 C15 C20 . . . . 73.47(17) ?
S11 O14 C15 C16 . . . . -113.61(14) ?
C16 C15 C20 C19 . . . . -2.2(3) ?
O14 C15 C20 C19 . . . . 170.22(15) ?
C19 C18 C17 C16 . . . . -2.2(2) ?
C22 C18 C17 C16 . . . . 173.42(15) ?
C19 C18 C22 O23 . . . . -175.36(16) ?
C17 C18 C22 O23 . . . . 9.1(2) ?
C19 C18 C22 O24 . . . . 6.7(2) ?
C17 C18 C22 O24 . . . . -168.82(15) ?
C20 C15 C16 C17 . . . . 2.9(2) ?
O14 C15 C16 C17 . . . . -169.73(14) ?
C20 C15 C16 C21 . . . . 179.64(16) ?
O14 C15 C16 C21 . . . . 7.0(2) ?
C18 C17 C16 C15 . . . . -0.6(2) ?
C18 C17 C16 C21 . . . . -177.41(16) ?
C15 C20 C19 C18 . . . . -0.8(3) ?
C17 C18 C19 C20 . . . . 2.9(2) ?
C22 C18 C19 C20 . . . . -172.55(15) ?
